data_4513471
loop_
_publ_author_name
'Kamali, Naghmeh'
'Aljohani, Marwah'
'McArdle, Patrick'
'Erxleben, Andrea'

_publ_section_title
;
 Hydrogen Bonding Networks and Solid-State Conversions in Benzamidinium
 Salts
;
_journal_issue 8
_journal_name_full 'Crystal Growth &amp; Design'
_journal_page_first 3905
_journal_paper_doi 10.1021/acs.cgd.5b00529
_journal_volume 15
_journal_year 2015
_chemical_formula_sum 'C10 H12 N5 O3.5'
_chemical_formula_weight 258.25
_chemical_name_systematic
; 
 ? 
;
_space_group_IT_number 13
_symmetry_cell_setting monoclinic
_symmetry_space_group_name_Hall '-P 2yc'
_symmetry_space_group_name_H-M 'P 1 2/c 1'
_atom_sites_solution_hydrogens difmap
_atom_sites_solution_primary direct
_atom_sites_solution_secondary difmap
_audit_creation_method SHELXL-97
_cell_angle_alpha 90.00
_cell_angle_beta 90.035(10)
_cell_angle_gamma 90.00
_cell_formula_units_Z 4
_cell_length_a 12.1599(15)
_cell_length_b 7.1495(11)
_cell_length_c 13.5183(14)
_cell_measurement_reflns_used 2156
_cell_measurement_temperature 293(2)
_cell_measurement_theta_max 25.33
_cell_measurement_theta_min 3.01
_cell_volume 1175.2(3)
_computing_cell_refinement
;
CrysAlisPro, Oxford Diffraction Ltd.,
Version 1.171.33.31 (release 08-01-2009 CrysAlis171 .NET)
(compiled Jan  8 2009,16:24:04)
;
_computing_data_collection
;
CrysAlisPro, Oxford Diffraction Ltd.,
Version 1.171.33.31 (release 08-01-2009 CrysAlis171 .NET)
(compiled Jan  8 2009,16:24:04)
;
_computing_data_reduction
;
CrysAlisPro, Oxford Diffraction Ltd.,
Version 1.171.33.31 (release 08-01-2009 CrysAlis171 .NET)
(compiled Jan  8 2009,16:24:04)
;
_computing_structure_refinement 'SHELXL-97 (Sheldrick, 1997)'
_computing_structure_solution 'SHELXS-97 (Sheldrick, 1990)'
_diffrn_ambient_temperature 293(2)
_diffrn_detector_area_resol_mean 16.1048
_diffrn_measured_fraction_theta_full 0.995
_diffrn_measured_fraction_theta_max 0.995
_diffrn_measurement_device_type 'Goniometer KM4/Xcalibur, detector: Sapphire3'
_diffrn_radiation_monochromator graphite
_diffrn_radiation_source 'Enhance (Mo) X-ray Source'
_diffrn_radiation_type MoK\a
_diffrn_radiation_wavelength 0.71073
_diffrn_reflns_av_R_equivalents 0.0401
_diffrn_reflns_av_sigmaI/netI 0.0447
_diffrn_reflns_limit_h_max 14
_diffrn_reflns_limit_h_min -10
_diffrn_reflns_limit_k_max 8
_diffrn_reflns_limit_k_min -7
_diffrn_reflns_limit_l_max 15
_diffrn_reflns_limit_l_min -16
_diffrn_reflns_number 7240
_diffrn_reflns_theta_full 25.33
_diffrn_reflns_theta_max 25.33
_diffrn_reflns_theta_min 3.01
_exptl_absorpt_coefficient_mu 0.114
_exptl_absorpt_correction_T_max 0.989
_exptl_absorpt_correction_T_min 0.935
_exptl_absorpt_correction_type multi-scan
_exptl_absorpt_process_details
;
CrysAlis RED, Oxford Diffraction Ltd.,
Version 1.171.33.31 (release 08-01-2009 CrysAlis171 .NET)
(compiled Jan  8 2009,16:24:04)
Empirical absorption correction using spherical harmonics,
 implemented in SCALE3 ABSPACK scaling algorithm.
;
_exptl_crystal_colour colourless
_exptl_crystal_density_diffrn 1.460
_exptl_crystal_density_method 'not measured'
_exptl_crystal_description needle
_exptl_crystal_F_000 540
_exptl_crystal_size_max 0.60
_exptl_crystal_size_mid 0.15
_exptl_crystal_size_min 0.10
_refine_diff_density_max 0.575
_refine_diff_density_min -0.185
_refine_diff_density_rms 0.050
_refine_ls_extinction_coef 0.017(3)
_refine_ls_extinction_expression Fc^*^=kFc[1+0.001xFc^2^\l^3^/sin(2\q)]^-1/4^
_refine_ls_extinction_method SHELXL
_refine_ls_goodness_of_fit_ref 1.016
_refine_ls_hydrogen_treatment refall
_refine_ls_matrix_type full
_refine_ls_number_parameters 180
_refine_ls_number_reflns 2156
_refine_ls_number_restraints 0
_refine_ls_restrained_S_all 1.016
_refine_ls_R_factor_all 0.0634
_refine_ls_R_factor_gt 0.0449
_refine_ls_shift/su_max 0.000
_refine_ls_shift/su_mean 0.000
_refine_ls_structure_factor_coef Fsqd
_refine_ls_weighting_details 'calc w=1/[\s^2^(Fo^2^)+(0.0621P)^2^+0.2685P] where P=(Fo^2^+2Fc^2^)/3'
_refine_ls_weighting_scheme calc
_refine_ls_wR_factor_gt 0.1102
_refine_ls_wR_factor_ref 0.1222
_reflns_number_gt 1654
_reflns_number_total 2156
_reflns_threshold_expression >2sigma(I)
_cod_data_source_file cg5b00529_si_002.cif
_cod_data_source_block bzamH.cya
_cod_depositor_comments 'Adding full bibliography for 4513461--4513471.cif.'
_cod_original_sg_symbol_H-M P2/c
_cod_database_code 4513471

loop_
_symmetry_equiv_pos_as_xyz
'x, y, z'
'-x, y, -z+1/2'
'-x, -y, -z'
'x, -y, z-1/2'

loop_
_atom_site_label
_atom_site_type_symbol
_atom_site_fract_x
_atom_site_fract_y
_atom_site_fract_z
_atom_site_U_iso_or_equiv
_atom_site_adp_type
_atom_site_occupancy
_atom_site_symmetry_multiplicity
_atom_site_calc_flag
_atom_site_refinement_flags
O3 O 1.01361(11) 0.4441(2) -0.12994(10) 0.0406(4) Uani 1 1 d .
O1 O 0.72155(12) 0.3451(2) 0.06794(10) 0.0422(4) Uani 1 1 d .
O2 O 0.68572(12) 0.2883(2) -0.26470(10) 0.0405(4) Uani 1 1 d .
N5 N 0.84943(13) 0.3615(2) -0.19797(12) 0.0303(4) Uani 1 1 d .
H5A H 0.8774 0.3614 -0.2564 0.042(6) Uiso 1 1 calc R
N3 N 0.69305(13) 0.3142(2) -0.09781(12) 0.0299(4) Uani 1 1 d .
N4 N 0.86597(13) 0.3925(2) -0.03105(12) 0.0310(4) Uani 1 1 d .
H4A H 0.9050 0.4147 0.0207 0.043(6) Uiso 1 1 calc R
O1W O 0.5000 -0.0730(3) 0.2500 0.0309(5) Uani 1 2 d S
N2 N 0.45230(14) 0.3129(2) -0.05156(12) 0.0324(4) Uani 1 1 d .
H2A H 0.5187 0.3359 -0.0698 0.038(6) Uiso 1 1 calc R
H2B H 0.3982 0.3421 -0.0896 0.047(7) Uiso 1 1 calc R
N1 N 0.51507(14) 0.1882(2) 0.09257(13) 0.0374(5) Uani 1 1 d .
H1A H 0.5817 0.2108 0.0749 0.046(7) Uiso 1 1 calc R
H1B H 0.5021 0.1360 0.1487 0.054(8) Uiso 1 1 calc R
C1 C 0.31972(16) 0.1925(3) 0.06594(15) 0.0288(5) Uani 1 1 d .
C2 C 0.24000(18) 0.1462(3) -0.00254(17) 0.0376(5) Uani 1 1 d .
H2 H 0.2576 0.1394 -0.0694 0.030(5) Uiso 1 1 calc R
C3 C 0.13453(19) 0.1102(3) 0.0284(2) 0.0510(7) Uani 1 1 d .
H3 H 0.0807 0.0790 -0.0177 0.054(7) Uiso 1 1 calc R
C4 C 0.1081(2) 0.1201(3) 0.1276(2) 0.0525(7) Uani 1 1 d .
H4 H 0.0367 0.0945 0.1481 0.057(7) Uiso 1 1 calc R
C5 C 0.1865(2) 0.1673(3) 0.19572(19) 0.0472(6) Uani 1 1 d .
H5 H 0.1683 0.1748 0.2624 0.062(8) Uiso 1 1 calc R
C6 C 0.29222(18) 0.2036(3) 0.16531(16) 0.0360(5) Uani 1 1 d .
H6 H 0.3456 0.2358 0.2116 0.048(7) Uiso 1 1 calc R
C7 C 0.43354(16) 0.2333(3) 0.03416(14) 0.0270(5) Uani 1 1 d .
C8 C 0.75604(16) 0.3491(3) -0.01796(14) 0.0287(5) Uani 1 1 d .
C9 C 0.91593(15) 0.4023(3) -0.12048(14) 0.0277(5) Uani 1 1 d .
C10 C 0.73828(16) 0.3198(3) -0.18802(14) 0.0274(5) Uani 1 1 d .

loop_
_atom_site_aniso_label
_atom_site_aniso_U_11
_atom_site_aniso_U_22
_atom_site_aniso_U_33
_atom_site_aniso_U_23
_atom_site_aniso_U_13
_atom_site_aniso_U_12
O3 0.0198(8) 0.0730(11) 0.0290(8) -0.0091(7) 0.0034(6) -0.0102(7)
O1 0.0309(8) 0.0708(11) 0.0247(8) -0.0038(7) 0.0073(6) -0.0125(7)
O2 0.0318(8) 0.0624(10) 0.0271(8) 0.0021(7) -0.0077(6) -0.0146(7)
N5 0.0241(9) 0.0453(10) 0.0214(9) -0.0043(7) 0.0022(7) -0.0072(7)
N3 0.0225(9) 0.0393(10) 0.0279(10) -0.0002(7) -0.0001(7) -0.0054(7)
N4 0.0218(9) 0.0503(11) 0.0209(9) -0.0040(7) -0.0011(7) -0.0058(7)
O1W 0.0299(11) 0.0357(11) 0.0272(11) 0.000 -0.0008(8) 0.000
N2 0.0267(10) 0.0414(10) 0.0292(10) 0.0044(7) 0.0006(8) -0.0046(7)
N1 0.0254(10) 0.0558(12) 0.0311(10) 0.0105(8) 0.0008(8) -0.0050(8)
C1 0.0279(11) 0.0252(10) 0.0333(12) 0.0033(8) 0.0015(8) -0.0002(8)
C2 0.0335(12) 0.0430(12) 0.0361(13) 0.0031(9) -0.0018(10) -0.0073(10)
C3 0.0331(13) 0.0606(16) 0.0594(17) 0.0043(12) -0.0086(12) -0.0150(11)
C4 0.0306(13) 0.0589(16) 0.0681(18) 0.0097(13) 0.0122(12) -0.0070(11)
C5 0.0439(14) 0.0542(15) 0.0435(15) 0.0055(11) 0.0158(11) 0.0001(11)
C6 0.0334(12) 0.0397(12) 0.0350(13) 0.0009(9) 0.0012(10) 0.0004(9)
C7 0.0275(11) 0.0267(10) 0.0267(11) -0.0015(8) -0.0001(8) -0.0022(8)
C8 0.0248(10) 0.0341(11) 0.0272(11) -0.0012(8) 0.0038(8) -0.0037(8)
C9 0.0224(10) 0.0364(11) 0.0244(11) -0.0037(8) 0.0019(8) -0.0021(8)
C10 0.0251(10) 0.0296(10) 0.0276(11) 0.0009(8) -0.0022(8) -0.0051(8)

loop_
_atom_type_symbol
_atom_type_description
_atom_type_scat_dispersion_real
_atom_type_scat_dispersion_imag
_atom_type_scat_source
C C 0.0033 0.0016 'International Tables Vol C Tables 4.2.6.8 and 6.1.1.4'
H H 0.0000 0.0000 'International Tables Vol C Tables 4.2.6.8 and 6.1.1.4'
N N 0.0061 0.0033 'International Tables Vol C Tables 4.2.6.8 and 6.1.1.4'
O O 0.0106 0.0060 'International Tables Vol C Tables 4.2.6.8 and 6.1.1.4'

loop_
_geom_angle_atom_site_label_1
_geom_angle_atom_site_label_2
_geom_angle_atom_site_label_3
_geom_angle
C9 N5 C10 123.44(17)
C9 N5 H5A 118.3
C10 N5 H5A 118.3
C10 N3 C8 119.40(16)
C9 N4 C8 124.00(16)
C9 N4 H4A 118.0
C8 N4 H4A 118.0
C7 N2 H2A 120.0
C7 N2 H2B 120.0
H2A N2 H2B 120.0
C7 N1 H1A 120.0
C7 N1 H1B 120.0
H1A N1 H1B 120.0
C2 C1 C6 119.58(19)
C2 C1 C7 120.64(18)
C6 C1 C7 119.77(18)
C3 C2 C1 119.8(2)
C3 C2 H2 120.1
C1 C2 H2 120.1
C2 C3 C4 120.3(2)
C2 C3 H3 119.9
C4 C3 H3 119.9
C5 C4 C3 120.3(2)
C5 C4 H4 119.9
C3 C4 H4 119.9
C4 C5 C6 119.8(2)
C4 C5 H5 120.1
C6 C5 H5 120.1
C5 C6 C1 120.3(2)
C5 C6 H6 119.8
C1 C6 H6 119.8
N1 C7 N2 120.56(18)
N1 C7 C1 119.06(17)
N2 C7 C1 120.38(17)
O1 C8 N3 123.78(18)
O1 C8 N4 116.99(17)
N3 C8 N4 119.23(17)
O3 C9 N5 123.18(17)
O3 C9 N4 122.56(17)
N5 C9 N4 114.26(16)
O2 C10 N3 123.03(17)
O2 C10 N5 117.34(17)
N3 C10 N5 119.63(17)

loop_
_geom_bond_atom_site_label_1
_geom_bond_atom_site_label_2
_geom_bond_distance
O3 C9 1.231(2)
O1 C8 1.235(2)
O2 C10 1.238(2)
N5 C9 1.355(2)
N5 C10 1.391(2)
N5 H5A 0.8600
N3 C10 1.339(2)
N3 C8 1.346(3)
N4 C9 1.355(2)
N4 C8 1.384(2)
N4 H4A 0.8600
N2 C7 1.311(2)
N2 H2A 0.8600
N2 H2B 0.8600
N1 C7 1.307(3)
N1 H1A 0.8600
N1 H1B 0.8600
C1 C2 1.380(3)
C1 C6 1.387(3)
C1 C7 1.478(3)
C2 C3 1.374(3)
C2 H2 0.9300
C3 C4 1.381(4)
C3 H3 0.9300
C4 C5 1.368(4)
C4 H4 0.9300
C5 C6 1.375(3)
C5 H5 0.9300
C6 H6 0.9300
